data_4326351
loop_
_publ_author_name
'Hana Va\<nk\'atov\'a'
'Lies Broeckaert'
'Frank De Proft'
'Roman Olejn\'ik'
'Jan Turek'
'Zde\<nka Pad\<elkov\'a'
'Ale\<s R\%u\<zi\<cka'

_publ_section_title
;
 Tetrylenes Chelated by Hybrid Amido-Amino Ligand: Derivatives of
 2-[(N,N-Dimethylamino)methyl]aniline
;
_journal_name_full 'Inorganic Chemistry'
_journal_page_first 9454
_journal_page_last 9464
_journal_paper_doi 10.1021/ic2011056
_journal_volume 50
_journal_year 2011
_chemical_formula_moiety 'C27 H27 Cl Ge N2 Sn'
_chemical_formula_sum 'C27 H27 Cl Ge N2 Sn'
_chemical_formula_weight 606.24
_chemical_name_systematic
; 
 ? 
;
_space_group_IT_number 15
_symmetry_cell_setting monoclinic
_symmetry_space_group_name_Hall '-C 2yc'
_symmetry_space_group_name_H-M 'C 1 2/c 1'
_atom_sites_solution_hydrogens geom
_atom_sites_solution_primary direct
_atom_sites_solution_secondary difmap
_audit_creation_method SHELXL-97
_cell_angle_alpha 90
_cell_angle_beta 111.428(11)
_cell_angle_gamma 90
_cell_formula_units_Z 8
_cell_length_a 34.1866(9)
_cell_length_b 8.4024(11)
_cell_length_c 19.1884(7)
_cell_measurement_temperature 150(1)
_cell_measurement_theta_max 27.4
_cell_measurement_theta_min 1
_cell_volume 5130.9(8)
_computing_cell_refinement 'COLLECT and DENZO'
_computing_data_collection 'COLLECT (Hooft, 1998) and DENZO (Otwinowski & Minor, 1997)'
_computing_data_reduction 'COLLECT and DENZO'
_computing_molecular_graphics 'PLATON (Spek, 2003)'
_computing_publication_material 'SHELXL-97 (Sheldrick, 1997)'
_computing_structure_refinement 'SHELXL-97 (Sheldrick, 1997)'
_computing_structure_solution 'SIR92 (Altomare et al., 1994)'
_diffrn_ambient_temperature 150(1)
_diffrn_detector_area_resol_mean 9.091
_diffrn_measured_fraction_theta_full 0.984
_diffrn_measured_fraction_theta_max 0.984
_diffrn_measurement_device_type 'Bruker Nonius KappaCCD area detector'
_diffrn_measurement_method '\f and \w scans to fill the Ewald sphere'
_diffrn_radiation_monochromator graphite
_diffrn_radiation_source 'fine-focus sealed tube'
_diffrn_radiation_type MoK\a
_diffrn_radiation_wavelength 0.71073
_diffrn_reflns_av_R_equivalents 0.0496
_diffrn_reflns_av_sigmaI/netI 0.0389
_diffrn_reflns_limit_h_max 41
_diffrn_reflns_limit_h_min -44
_diffrn_reflns_limit_k_max 10
_diffrn_reflns_limit_k_min -10
_diffrn_reflns_limit_l_max 24
_diffrn_reflns_limit_l_min -24
_diffrn_reflns_number 23326
_diffrn_reflns_theta_full 27.40
_diffrn_reflns_theta_max 27.40
_diffrn_reflns_theta_min 2.17
_diffrn_standards_number 0
_exptl_absorpt_coefficient_mu 2.266
_exptl_absorpt_correction_T_max 0.848
_exptl_absorpt_correction_T_min 0.641
_exptl_absorpt_correction_type integration
_exptl_absorpt_process_details
;
gaussian integration (Coppens, 1970)
;
_exptl_crystal_colour colourless
_exptl_crystal_density_diffrn 1.570
_exptl_crystal_description plate
_exptl_crystal_F_000 2416
_exptl_crystal_size_max 0.30
_exptl_crystal_size_mid 0.25
_exptl_crystal_size_min 0.07
_refine_diff_density_max 0.498
_refine_diff_density_min -0.497
_refine_diff_density_rms 0.099
_refine_ls_extinction_method none
_refine_ls_goodness_of_fit_ref 1.105
_refine_ls_hydrogen_treatment constr
_refine_ls_matrix_type full
_refine_ls_number_parameters 289
_refine_ls_number_reflns 5738
_refine_ls_number_restraints 0
_refine_ls_restrained_S_all 1.105
_refine_ls_R_factor_all 0.0510
_refine_ls_R_factor_gt 0.0314
_refine_ls_shift/su_max 0.001
_refine_ls_shift/su_mean 0.000
_refine_ls_structure_factor_coef Fsqd
_refine_ls_weighting_details 'calc w=1/[\s^2^(Fo^2^)+(0.0125P)^2^+14.3040P] where P=(Fo^2^+2Fc^2^)/3'
_refine_ls_weighting_scheme calc
_refine_ls_wR_factor_gt 0.0544
_refine_ls_wR_factor_ref 0.0620
_reflns_number_gt 4600
_reflns_number_total 5738
_reflns_threshold_expression >2sigma(I)
_cod_data_source_file ic2011056_si_001_08.cif
_cod_data_source_block 15
_cod_original_sg_symbol_H-M 'C 2/c'
_cod_database_code 4326351

loop_
_symmetry_equiv_pos_as_xyz
'x, y, z'
'-x, y, -z+1/2'
'x+1/2, y+1/2, z'
'-x+1/2, y+1/2, -z+1/2'
'-x, -y, -z'
'x, -y, z-1/2'
'-x+1/2, -y+1/2, -z'
'x+1/2, -y+1/2, z-1/2'

loop_
_atom_site_label
_atom_site_type_symbol
_atom_site_fract_x
_atom_site_fract_y
_atom_site_fract_z
_atom_site_U_iso_or_equiv
_atom_site_adp_type
_atom_site_occupancy
_atom_site_symmetry_multiplicity
_atom_site_calc_flag
_atom_site_refinement_flags
Sn1 Sn 0.171373(7) 0.22577(2) 0.396800(11) 0.02152(6) Uani 1 1 d .
Ge1 Ge 0.106357(10) 0.18354(4) 0.215963(17) 0.02189(8) Uani 1 1 d .
Cl1 Cl 0.24271(3) 0.19126(10) 0.39564(5) 0.03180(18) Uani 1 1 d .
C10 C 0.13261(9) 0.2878(4) 0.15362(16) 0.0230(6) Uani 1 1 d .
N1 N 0.14383(8) 0.0872(3) 0.29954(13) 0.0232(6) Uani 1 1 d .
C26 C 0.06660(12) 0.6232(5) 0.2741(2) 0.0433(9) Uani 1 1 d .
H26 H 0.0683 0.7299 0.2628 0.052 Uiso 1 1 d R
C16 C 0.06423(10) 0.0334(4) 0.15494(17) 0.0282(7) Uani 1 1 d .
C19 C 0.00330(14) -0.1746(5) 0.0648(2) 0.0545(12) Uani 1 1 d .
H19 H -0.0173 -0.2431 0.0345 0.065 Uiso 1 1 d R
C13 C 0.16767(11) 0.4573(4) 0.06586(18) 0.0316(8) Uani 1 1 d .
H13 H 0.1793 0.5157 0.0370 0.038 Uiso 1 1 d R
C18 C -0.00766(13) -0.0560(5) 0.1022(3) 0.0559(12) Uani 1 1 d .
H18 H -0.0355 -0.0448 0.0976 0.067 Uiso 1 1 d R
N2 N 0.17435(8) -0.0092(3) 0.46484(13) 0.0250(6) Uani 1 1 d .
C11 C 0.17577(9) 0.3074(3) 0.17662(16) 0.0227(6) Uani 1 1 d .
H11 H 0.1932 0.2642 0.2219 0.027 Uiso 1 1 d R
C2 C 0.16743(10) -0.1727(4) 0.35282(17) 0.0247(7) Uani 1 1 d .
C22 C 0.08082(9) 0.3468(4) 0.25776(17) 0.0271(7) Uani 1 1 d .
C1 C 0.16308(9) -0.0597(3) 0.29670(16) 0.0217(6) Uani 1 1 d .
C12 C 0.19345(10) 0.3916(4) 0.13285(17) 0.0269(7) Uani 1 1 d .
H12 H 0.2225 0.4030 0.1483 0.032 Uiso 1 1 d R
C6 C 0.17862(10) -0.0993(4) 0.24036(18) 0.0290(7) Uani 1 1 d .
H6 H 0.1757 -0.0269 0.2021 0.035 Uiso 1 1 d R
C20 C 0.04435(15) -0.1928(5) 0.0715(2) 0.0563(12) Uani 1 1 d .
H20 H 0.0517 -0.2754 0.0464 0.068 Uiso 1 1 d R
C15 C 0.10730(10) 0.3547(4) 0.08532(17) 0.0302(7) Uani 1 1 d .
H15 H 0.0783 0.3421 0.0687 0.036 Uiso 1 1 d R
C23 C 0.06102(10) 0.3059(4) 0.30737(18) 0.0335(8) Uani 1 1 d .
H23 H 0.0592 0.1994 0.3189 0.040 Uiso 1 1 d R
C8 C 0.21739(11) -0.0674(4) 0.50741(18) 0.0345(8) Uani 1 1 d .
H8A H 0.2332 0.0150 0.5403 0.041 Uiso 1 1 d R
H8B H 0.2309 -0.0959 0.4732 0.041 Uiso 1 1 d R
H8C H 0.2160 -0.1589 0.5363 0.041 Uiso 1 1 d R
C27 C 0.08350(10) 0.5069(4) 0.24176(19) 0.0332(8) Uani 1 1 d .
H27 H 0.0972 0.5364 0.2098 0.040 Uiso 1 1 d R
C25 C 0.04704(12) 0.5798(5) 0.3225(2) 0.0477(10) Uani 1 1 d .
H25 H 0.0357 0.6577 0.3439 0.057 Uiso 1 1 d R
C4 C 0.20259(11) -0.3533(4) 0.29708(19) 0.0376(8) Uani 1 1 d .
H4 H 0.2162 -0.4496 0.2981 0.045 Uiso 1 1 d R
C3 C 0.18723(11) -0.3164(4) 0.35246(19) 0.0324(8) Uani 1 1 d .
H3 H 0.1900 -0.3902 0.3901 0.039 Uiso 1 1 d R
C14 C 0.12479(11) 0.4391(4) 0.04210(18) 0.0343(8) Uani 1 1 d .
H14 H 0.1076 0.4830 -0.0033 0.041 Uiso 1 1 d R
C17 C 0.02254(11) 0.0480(4) 0.1473(2) 0.0415(9) Uani 1 1 d .
H17 H 0.0146 0.1292 0.1723 0.050 Uiso 1 1 d R
C7 C 0.14982(10) -0.1351(4) 0.41160(17) 0.0282(7) Uani 1 1 d .
H7A H 0.1495 -0.2313 0.4393 0.034 Uiso 1 1 d R
H7B H 0.1210 -0.0996 0.3874 0.034 Uiso 1 1 d R
C9 C 0.15327(13) 0.0295(4) 0.5179(2) 0.0404(9) Uani 1 1 d .
H9A H 0.1504 -0.0652 0.5436 0.049 Uiso 1 1 d R
H9B H 0.1260 0.0733 0.4908 0.049 Uiso 1 1 d R
H9C H 0.1698 0.1060 0.5537 0.049 Uiso 1 1 d R
C5 C 0.19782(11) -0.2442(4) 0.24059(18) 0.0350(8) Uani 1 1 d .
H5 H 0.2075 -0.2688 0.2025 0.042 Uiso 1 1 d R
C24 C 0.04414(11) 0.4215(5) 0.3394(2) 0.0440(10) Uani 1 1 d .
H24 H 0.0310 0.3927 0.3723 0.053 Uiso 1 1 d R
C21 C 0.07460(12) -0.0895(5) 0.1161(2) 0.0432(9) Uani 1 1 d .
H21 H 0.1023 -0.1018 0.1198 0.052 Uiso 1 1 d R

loop_
_atom_site_aniso_label
_atom_site_aniso_U_11
_atom_site_aniso_U_22
_atom_site_aniso_U_33
_atom_site_aniso_U_23
_atom_site_aniso_U_13
_atom_site_aniso_U_12
Sn1 0.02847(11) 0.01782(10) 0.02029(10) -0.00211(9) 0.01130(8) 0.00097(9)
Ge1 0.02287(17) 0.02277(17) 0.01992(15) 0.00159(13) 0.00770(13) -0.00055(12)
Cl1 0.0302(4) 0.0328(4) 0.0371(4) -0.0087(4) 0.0179(3) -0.0052(3)
C10 0.0315(16) 0.0196(15) 0.0185(13) -0.0023(13) 0.0101(12) 0.0000(13)
N1 0.0291(14) 0.0217(13) 0.0193(12) 0.0001(11) 0.0093(11) 0.0030(11)
C26 0.040(2) 0.034(2) 0.050(2) -0.0115(19) 0.0101(18) 0.0030(17)
C16 0.0337(19) 0.0273(17) 0.0222(16) 0.0043(14) 0.0083(14) -0.0052(14)
C19 0.054(3) 0.053(3) 0.041(2) -0.001(2) 0.0002(19) -0.034(2)
C13 0.051(2) 0.0234(17) 0.0271(17) -0.0005(14) 0.0218(16) -0.0055(15)
C18 0.038(2) 0.057(3) 0.062(3) 0.003(2) 0.005(2) -0.016(2)
N2 0.0357(16) 0.0230(13) 0.0168(12) -0.0005(11) 0.0100(11) -0.0041(11)
C11 0.0296(16) 0.0175(15) 0.0192(14) -0.0018(12) 0.0070(12) -0.0022(12)
C2 0.0288(17) 0.0204(15) 0.0213(15) -0.0025(13) 0.0050(13) -0.0074(12)
C22 0.0211(16) 0.0331(18) 0.0245(15) 0.0007(14) 0.0051(13) 0.0034(13)
C1 0.0242(16) 0.0186(14) 0.0207(15) -0.0026(12) 0.0061(12) -0.0021(12)
C12 0.0281(17) 0.0238(16) 0.0311(17) -0.0028(14) 0.0134(14) -0.0037(13)
C6 0.0388(19) 0.0251(17) 0.0235(16) -0.0008(14) 0.0119(14) 0.0018(14)
C20 0.073(3) 0.050(3) 0.044(2) -0.019(2) 0.019(2) -0.024(2)
C15 0.0299(18) 0.0326(18) 0.0260(16) 0.0039(15) 0.0076(14) -0.0003(14)
C23 0.0268(17) 0.041(2) 0.0320(17) 0.0011(16) 0.0102(14) 0.0015(15)
C8 0.045(2) 0.0249(17) 0.0249(17) 0.0013(15) 0.0019(15) -0.0030(15)
C27 0.0288(18) 0.0330(18) 0.0356(19) -0.0015(16) 0.0090(15) 0.0019(15)
C25 0.034(2) 0.056(3) 0.051(2) -0.023(2) 0.0130(18) 0.0031(19)
C4 0.047(2) 0.0221(17) 0.0357(19) -0.0090(16) 0.0059(16) 0.0067(15)
C3 0.045(2) 0.0156(16) 0.0280(17) -0.0015(14) 0.0032(15) -0.0059(14)
C14 0.047(2) 0.0307(18) 0.0206(16) 0.0058(15) 0.0074(15) 0.0033(16)
C17 0.033(2) 0.038(2) 0.051(2) 0.0003(18) 0.0124(17) -0.0050(16)
C7 0.0338(18) 0.0247(16) 0.0278(16) 0.0010(14) 0.0133(14) -0.0094(14)
C9 0.061(3) 0.040(2) 0.0307(19) -0.0031(17) 0.0297(18) -0.0088(18)
C5 0.043(2) 0.0323(19) 0.0303(17) -0.0120(16) 0.0137(15) 0.0044(16)
C24 0.029(2) 0.067(3) 0.038(2) -0.010(2) 0.0142(16) 0.0020(18)
C21 0.045(2) 0.050(2) 0.037(2) -0.0119(19) 0.0169(18) -0.0113(18)

loop_
_atom_type_symbol
_atom_type_description
_atom_type_scat_dispersion_real
_atom_type_scat_dispersion_imag
_atom_type_scat_source
C C 0.0033 0.0016 'International Tables Vol C Tables 4.2.6.8 and 6.1.1.4'
H H 0.0000 0.0000 'International Tables Vol C Tables 4.2.6.8 and 6.1.1.4'
N N 0.0061 0.0033 'International Tables Vol C Tables 4.2.6.8 and 6.1.1.4'
Cl Cl 0.1484 0.1585 'International Tables Vol C Tables 4.2.6.8 and 6.1.1.4'
Ge Ge 0.1547 1.8001 'International Tables Vol C Tables 4.2.6.8 and 6.1.1.4'
Sn Sn -0.6537 1.4246 'International Tables Vol C Tables 4.2.6.8 and 6.1.1.4'

loop_
_exptl_crystal_face_index_h
_exptl_crystal_face_index_k
_exptl_crystal_face_index_l
_exptl_crystal_face_perp_dist
1 0 0 0.036
-1 0 0 0.037
0 1 0 0.134
0 -1 0 0.065
0 0 -1 0.100
0 0 1 0.127
0 1 1 0.110
0 -1 1 0.067

loop_
_geom_angle_atom_site_label_1
_geom_angle_atom_site_label_2
_geom_angle_atom_site_label_3
_geom_angle
N1 Sn1 N2 86.71(9)
N1 Sn1 Cl1 92.89(7)
N2 Sn1 Cl1 93.67(7)
N1 Ge1 C10 113.83(12)
N1 Ge1 C22 103.03(12)
C10 Ge1 C22 108.22(13)
N1 Ge1 C16 111.48(12)
C10 Ge1 C16 109.10(12)
C22 Ge1 C16 111.02(14)
C11 C10 C15 118.2(3)
C11 C10 Ge1 122.3(2)
C15 C10 Ge1 119.4(2)
C1 N1 Ge1 122.64(19)
C1 N1 Sn1 117.01(19)
Ge1 N1 Sn1 118.29(12)
C25 C26 C27 119.9(4)
C25 C26 H26 120.1
C27 C26 H26 120.0
C17 C16 C21 117.6(3)
C17 C16 Ge1 120.8(3)
C21 C16 Ge1 121.6(3)
C18 C19 C20 120.2(4)
C18 C19 H19 119.6
C20 C19 H19 120.2
C14 C13 C12 120.3(3)
C14 C13 H13 119.7
C12 C13 H13 120.0
C19 C18 C17 120.4(4)
C19 C18 H18 119.7
C17 C18 H18 119.9
C8 N2 C9 109.1(3)
C8 N2 C7 109.8(2)
C9 N2 C7 109.4(2)
C8 N2 Sn1 114.62(19)
C9 N2 Sn1 105.3(2)
C7 N2 Sn1 108.35(17)
C10 C11 C12 120.9(3)
C10 C11 H11 119.7
C12 C11 H11 119.4
C3 C2 C1 120.1(3)
C3 C2 C7 121.4(3)
C1 C2 C7 118.5(3)
C27 C22 C23 118.4(3)
C27 C22 Ge1 121.0(2)
C23 C22 Ge1 120.6(3)
C2 C1 C6 117.8(3)
C2 C1 N1 118.9(3)
C6 C1 N1 123.3(3)
C13 C12 C11 119.6(3)
C13 C12 H12 119.9
C11 C12 H12 120.5
C5 C6 C1 121.2(3)
C5 C6 H6 119.5
C1 C6 H6 119.3
C19 C20 C21 119.8(4)
C19 C20 H20 119.8
C21 C20 H20 120.4
C14 C15 C10 120.9(3)
C14 C15 H15 119.5
C10 C15 H15 119.6
C24 C23 C22 121.0(3)
C24 C23 H23 119.7
C22 C23 H23 119.4
N2 C8 H8A 109.4
N2 C8 H8B 109.5
H8A C8 H8B 109.5
N2 C8 H8C 109.5
H8A C8 H8C 109.5
H8B C8 H8C 109.5
C22 C27 C26 120.6(3)
C22 C27 H27 119.5
C26 C27 H27 119.8
C26 C25 C24 120.5(4)
C26 C25 H25 119.7
C24 C25 H25 119.8
C3 C4 C5 119.0(3)
C3 C4 H4 120.5
C5 C4 H4 120.5
C4 C3 C2 121.6(3)
C4 C3 H3 119.1
C2 C3 H3 119.3
C13 C14 C15 120.0(3)
C13 C14 H14 119.9
C15 C14 H14 120.1
C16 C17 C18 120.8(4)
C16 C17 H17 119.7
C18 C17 H17 119.5
C2 C7 N2 112.7(2)
C2 C7 H7A 109.0
N2 C7 H7A 109.3
C2 C7 H7B 108.9
N2 C7 H7B 109.1
H7A C7 H7B 107.8
N2 C9 H9A 109.7
N2 C9 H9B 109.4
H9A C9 H9B 109.5
N2 C9 H9C 109.3
H9A C9 H9C 109.5
H9B C9 H9C 109.5
C6 C5 C4 120.4(3)
C6 C5 H5 119.9
C4 C5 H5 119.7
C25 C24 C23 119.7(4)
C25 C24 H24 120.3
C23 C24 H24 120.1
C20 C21 C16 121.2(4)
C20 C21 H21 119.3
C16 C21 H21 119.5

loop_
_geom_bond_atom_site_label_1
_geom_bond_atom_site_label_2
_geom_bond_distance
Sn1 N1 2.107(2)
Sn1 N2 2.349(2)
Sn1 Cl1 2.4642(8)
Ge1 N1 1.835(2)
Ge1 C10 1.946(3)
Ge1 C22 1.949(3)
Ge1 C16 1.951(3)
C10 C11 1.387(4)
C10 C15 1.398(4)
N1 C1 1.409(4)
C26 C25 1.377(6)
C26 C27 1.391(5)
C26 H26 0.9299
C16 C17 1.384(5)
C16 C21 1.393(5)
C19 C18 1.358(6)
C19 C20 1.370(6)
C19 H19 0.9298
C13 C14 1.375(5)
C13 C12 1.381(5)
C13 H13 0.9300
C18 C17 1.388(5)
C18 H18 0.9300
N2 C8 1.481(4)
N2 C9 1.483(4)
N2 C7 1.497(4)
C11 C12 1.393(4)
C11 H11 0.9299
C2 C3 1.385(4)
C2 C1 1.402(4)
C2 C7 1.493(4)
C22 C27 1.390(5)
C22 C23 1.397(4)
C1 C6 1.408(4)
C12 H12 0.9302
C6 C5 1.382(4)
C6 H6 0.9299
C20 C21 1.382(5)
C20 H20 0.9301
C15 C14 1.382(5)
C15 H15 0.9300
C23 C24 1.383(5)
C23 H23 0.9300
C8 H8A 0.9600
C8 H8B 0.9600
C8 H8C 0.9600
C27 H27 0.9299
C25 C24 1.380(6)
C25 H25 0.9301
C4 C3 1.382(5)
C4 C5 1.383(5)
C4 H4 0.9300
C3 H3 0.9300
C14 H14 0.9300
C17 H17 0.9300
C7 H7A 0.9700
C7 H7B 0.9699
C9 H9A 0.9599
C9 H9B 0.9600
C9 H9C 0.9600
C5 H5 0.9299
C24 H24 0.9300
C21 H21 0.9297
